data_2311230
loop_
_publ_author_name
'Mague, Joel T.'
'Mohamed, Shaaban K.'
'Akkurt, Mehmet'
'Hassan, Alaa A.'
'Albayati, Mustafa R.'

_publ_section_title
;
 1-{[(Z)-Cyclo-pentyl-idene]amino}-3-phenyl-thio-urea.
;
_journal_coeditor_code SJ5395
_journal_issue 'Pt 5'
_journal_name_full 'Acta crystallographica. Section E, Structure reports online'
_journal_page_first o515
_journal_paper_doi 10.1107/S1600536814007028
_journal_volume 70
_journal_year 2014
_chemical_formula_iupac 'C12 H15 N3 S'
_chemical_formula_moiety 'C12 H15 N3 S'
_chemical_formula_sum 'C12 H15 N3 S'
_chemical_formula_weight 233.33
_chemical_name_systematic
;
1-{[(<i>Z</i>)-Cyclopentylidene]amino}-3-phenylthiourea
;
_space_group_crystal_system triclinic
_space_group_IT_number 2
_space_group_name_Hall '-P 1'
_space_group_name_H-M_alt 'P -1'
_atom_sites_solution_hydrogens mixed
_atom_sites_solution_primary direct
_atom_sites_solution_secondary difmap
_audit_creation_method SHELXL-2013
_cell_angle_alpha 93.0220(9)
_cell_angle_beta 105.4530(9)
_cell_angle_gamma 104.7070(8)
_cell_formula_units_Z 2
_cell_length_a 7.3997(2)
_cell_length_b 7.57900(10)
_cell_length_c 11.4657(2)
_cell_measurement_reflns_used 8773
_cell_measurement_temperature 100(2)
_cell_measurement_theta_max 70.0159
_cell_measurement_theta_min 4.0340
_cell_volume 594.45(2)
_computing_cell_refinement '<i>SAINT</i> (Bruker, 2013)'
_computing_data_collection '<i>APEX2</i> (Bruker, 2013)'
_computing_data_reduction
;
<i>SAINT</i>  (Bruker, 2013) and <i>CELL_NOW</i> (Sheldrick, 2008<i>a</i>)
;
_computing_molecular_graphics '<i>DIAMOND</i> (Brandenburg & Putz, 2012)'
_computing_publication_material '<i>SHELXTL</i> (Sheldrick, 2008<i>a</i>)'
_computing_structure_refinement '<i>SHELXL2013</i> (Sheldrick, 2008<i>a</i>)'
_computing_structure_solution '<i>SHELXS2013</i> (Sheldrick, 2008<i>a</i>)'
_diffrn_ambient_temperature 100(2)
_diffrn_detector_area_resol_mean 10.4167
_diffrn_measured_fraction_theta_full 0.992
_diffrn_measured_fraction_theta_max 0.977
_diffrn_measurement_device_type 'Bruker D8 VENTURE PHOTON 100 CMOS'
_diffrn_measurement_method '\w scans'
_diffrn_radiation_monochromator mirror
_diffrn_radiation_type CuK\a
_diffrn_radiation_wavelength 1.54178
_diffrn_reflns_av_R_equivalents 0.0261
_diffrn_reflns_limit_h_max 8
_diffrn_reflns_limit_h_min -8
_diffrn_reflns_limit_k_max 9
_diffrn_reflns_limit_k_min -9
_diffrn_reflns_limit_l_max 13
_diffrn_reflns_limit_l_min -13
_diffrn_reflns_number 11363
_diffrn_reflns_theta_full 67.500
_diffrn_reflns_theta_max 70.010
_diffrn_reflns_theta_min 4.034
_exptl_absorpt_coefficient_mu 2.213
_exptl_absorpt_correction_T_max 0.92
_exptl_absorpt_correction_T_min 0.65
_exptl_absorpt_correction_type multi-scan
_exptl_absorpt_process_details '(<i>TWINABS</i>; Sheldrick, 2009)'
_exptl_crystal_colour colourless
_exptl_crystal_density_diffrn 1.304
_exptl_crystal_density_method 'not measured'
_exptl_crystal_description plate
_exptl_crystal_F_000 248
_exptl_crystal_size_max 0.210
_exptl_crystal_size_mid 0.100
_exptl_crystal_size_min 0.040
_refine_diff_density_max 0.278
_refine_diff_density_min -0.197
_refine_ls_extinction_method none
_refine_ls_goodness_of_fit_ref 1.030
_refine_ls_hydrogen_treatment constr
_refine_ls_matrix_type full
_refine_ls_number_parameters 146
_refine_ls_number_reflns 11360
_refine_ls_number_restraints 0
_refine_ls_restrained_S_all 1.030
_refine_ls_R_factor_all 0.0505
_refine_ls_R_factor_gt 0.0395
_refine_ls_shift/su_max 0.001
_refine_ls_shift/su_mean 0.000
_refine_ls_structure_factor_coef Fsqd
_refine_ls_weighting_details 'w=1/[\s^2^(Fo^2^)+(0.0390P)^2^+0.1956P] where P=(Fo^2^+2Fc^2^)/3'
_refine_ls_weighting_scheme calc
_refine_ls_wR_factor_gt 0.0908
_refine_ls_wR_factor_ref 0.0969
_reflns_number_gt 9454
_reflns_number_total 11360
_reflns_threshold_expression I>2\s(I)
_cod_data_source_file sj5395sup1.cif
_cod_data_source_block I
_cod_database_code 2311230
_shelx_space_group_comment
;
The symmetry employed for this shelxl refinement is uniquely defined
by the following loop, which should always be used as a source of
symmetry information in preference to the above space-group names.
They are only intended as comments.
;
_shelx_estimated_absorpt_t_min 0.654
_shelx_estimated_absorpt_t_max 0.917
_shelxl_version_number .2013

loop_
_space_group_symop_operation_xyz
'x, y, z'
'-x, -y, -z'

loop_
_atom_site_type_symbol
_atom_site_label
_atom_site_fract_x
_atom_site_fract_y
_atom_site_fract_z
_atom_site_U_iso_or_equiv
_atom_site_adp_type
_atom_site_calc_flag
_atom_site_occupancy
S S1 0.89113(8) 1.01459(7) 0.81488(4) 0.02372(18) Uani d 1
N N1 0.7313(2) 0.5215(2) 0.90890(15) 0.0216(4) Uani d 1
N N2 0.8223(3) 0.7082(2) 0.91604(15) 0.0213(4) Uani d 1
H H2 0.8859 0.7824 0.9880 0.026 Uiso d 1
N N3 0.7179(2) 0.6693(2) 0.70759(14) 0.0226(4) Uani d 1
H H3 0.6668 0.5483 0.7126 0.027 Uiso d 1
C C1 0.7350(3) 0.4552(3) 1.01002(18) 0.0201(5) Uani d 1
C C2 0.8303(3) 0.5512(3) 1.13816(17) 0.0221(5) Uani d 1
H H2A 0.7989 0.6695 1.1480 0.027 Uiso calc 1
H H2B 0.9739 0.5749 1.1600 0.027 Uiso calc 1
C C3 0.7435(3) 0.4160(3) 1.21708(19) 0.0274(5) Uani d 1
H H3A 0.8400 0.4244 1.2973 0.033 Uiso calc 1
H H3B 0.6258 0.4424 1.2306 0.033 Uiso calc 1
C C4 0.6913(3) 0.2257(3) 1.14529(19) 0.0280(5) Uani d 1
H H4A 0.5820 0.1399 1.1656 0.034 Uiso calc 1
H H4B 0.8049 0.1748 1.1635 0.034 Uiso calc 1
C C5 0.6317(3) 0.2559(3) 1.01077(19) 0.0242(5) Uani d 1
H H5A 0.6742 0.1736 0.9604 0.029 Uiso calc 1
H H5B 0.4885 0.2326 0.9791 0.029 Uiso calc 1
C C6 0.8052(3) 0.7858(3) 0.81110(18) 0.0201(5) Uani d 1
C C7 0.6780(3) 0.7262(3) 0.58782(18) 0.0240(5) Uani d 1
C C8 0.8249(4) 0.7674(3) 0.5318(2) 0.0358(6) Uani d 1
H H8 0.9527 0.7619 0.5729 0.043 Uiso calc 1
C C9 0.7831(5) 0.8171(4) 0.4146(2) 0.0453(7) Uani d 1
H H9 0.8827 0.8458 0.3751 0.054 Uiso calc 1
C C10 0.5971(5) 0.8248(3) 0.3557(2) 0.0448(7) Uani d 1
H H10 0.5690 0.8582 0.2755 0.054 Uiso calc 1
C C11 0.4526(4) 0.7845(3) 0.4123(2) 0.0410(7) Uani d 1
H H11 0.3249 0.7906 0.3714 0.049 Uiso calc 1
C C12 0.4930(4) 0.7346(3) 0.5295(2) 0.0309(5) Uani d 1
H H12 0.3933 0.7066 0.5690 0.037 Uiso calc 1

loop_
_atom_site_aniso_label
_atom_site_aniso_U_11
_atom_site_aniso_U_22
_atom_site_aniso_U_33
_atom_site_aniso_U_12
_atom_site_aniso_U_13
_atom_site_aniso_U_23
S1 0.0326(3) 0.0182(3) 0.0185(3) 0.0051(2) 0.0058(2) 0.0045(2)
N1 0.0248(10) 0.0173(9) 0.0231(9) 0.0043(8) 0.0089(8) 0.0044(7)
N2 0.0278(10) 0.0178(9) 0.0159(9) 0.0025(7) 0.0058(7) 0.0029(7)
N3 0.0303(10) 0.0178(9) 0.0165(9) 0.0016(8) 0.0056(8) 0.0036(7)
C1 0.0203(11) 0.0204(11) 0.0229(11) 0.0082(9) 0.0091(9) 0.0057(9)
C2 0.0244(11) 0.0220(11) 0.0208(11) 0.0067(9) 0.0070(9) 0.0062(9)
C3 0.0293(12) 0.0298(12) 0.0225(11) 0.0056(10) 0.0078(10) 0.0104(9)
C4 0.0264(12) 0.0257(12) 0.0333(13) 0.0064(10) 0.0097(10) 0.0135(10)
C5 0.0263(12) 0.0198(11) 0.0276(12) 0.0053(9) 0.0104(10) 0.0053(9)
C6 0.0197(11) 0.0235(11) 0.0196(10) 0.0076(9) 0.0076(9) 0.0062(9)
C7 0.0369(13) 0.0156(10) 0.0161(10) 0.0031(10) 0.0064(10) 0.0015(8)
C8 0.0437(15) 0.0386(14) 0.0242(12) 0.0061(12) 0.0133(11) 0.0051(10)
C9 0.073(2) 0.0360(14) 0.0241(13) -0.0004(14) 0.0238(14) 0.0033(11)
C10 0.088(2) 0.0192(12) 0.0158(12) 0.0041(13) 0.0058(14) 0.0039(9)
C11 0.0595(18) 0.0246(13) 0.0279(13) 0.0113(12) -0.0054(13) 0.0043(10)
C12 0.0402(15) 0.0224(11) 0.0269(12) 0.0075(11) 0.0054(11) 0.0040(9)

loop_
_atom_type_symbol
_atom_type_description
_atom_type_scat_dispersion_real
_atom_type_scat_dispersion_imag
_atom_type_scat_source
C C 0.0181 0.0091 'International Tables Vol C Tables 4.2.6.8 and 6.1.1.4'
H H 0.0000 0.0000 'International Tables Vol C Tables 4.2.6.8 and 6.1.1.4'
N N 0.0311 0.0180 'International Tables Vol C Tables 4.2.6.8 and 6.1.1.4'
S S 0.3331 0.5567 'International Tables Vol C Tables 4.2.6.8 and 6.1.1.4'

loop_
_geom_angle_atom_site_label_1
_geom_angle_atom_site_label_2
_geom_angle_atom_site_label_3
_geom_angle
C1 N1 N2 117.12(17)
C6 N2 N1 118.43(17)
C6 N2 H2 118.3
N1 N2 H2 123.1
C6 N3 C7 123.96(16)
C6 N3 H3 118.7
C7 N3 H3 116.9
N1 C1 C2 128.72(18)
N1 C1 C5 120.66(18)
C2 C1 C5 110.61(16)
C1 C2 C3 104.01(17)
C1 C2 H2A 111.0
C3 C2 H2A 111.0
C1 C2 H2B 111.0
C3 C2 H2B 111.0
H2A C2 H2B 109.0
C4 C3 C2 105.41(17)
C4 C3 H3A 110.7
C2 C3 H3A 110.7
C4 C3 H3B 110.7
C2 C3 H3B 110.7
H3A C3 H3B 108.8
C3 C4 C5 105.07(16)
C3 C4 H4A 110.7
C5 C4 H4A 110.7
C3 C4 H4B 110.7
C5 C4 H4B 110.7
H4A C4 H4B 108.8
C1 C5 C4 104.55(17)
C1 C5 H5A 110.8
C4 C5 H5A 110.8
C1 C5 H5B 110.8
C4 C5 H5B 110.8
H5A C5 H5B 108.9
N3 C6 N2 115.83(18)
N3 C6 S1 123.58(14)
N2 C6 S1 120.59(16)
C12 C7 C8 120.89(19)
C12 C7 N3 119.41(19)
C8 C7 N3 119.68(19)
C7 C8 C9 119.1(2)
C7 C8 H8 120.4
C9 C8 H8 120.4
C10 C9 C8 120.0(3)
C10 C9 H9 120.0
C8 C9 H9 120.0
C11 C10 C9 120.4(2)
C11 C10 H10 119.8
C9 C10 H10 119.8
C10 C11 C12 120.0(2)
C10 C11 H11 120.0
C12 C11 H11 120.0
C7 C12 C11 119.6(2)
C7 C12 H12 120.2
C11 C12 H12 120.2

loop_
_geom_bond_atom_site_label_1
_geom_bond_atom_site_label_2
_geom_bond_distance
S1 C6 1.682(2)
N1 C1 1.284(2)
N1 N2 1.392(2)
N2 C6 1.357(2)
N2 H2 0.9098
N3 C6 1.341(3)
N3 C7 1.439(2)
N3 H3 0.9098
C1 C2 1.503(3)
C1 C5 1.512(3)
C2 C3 1.535(3)
C2 H2A 0.9900
C2 H2B 0.9900
C3 C4 1.526(3)
C3 H3A 0.9900
C3 H3B 0.9900
C4 C5 1.533(3)
C4 H4A 0.9900
C4 H4B 0.9900
C5 H5A 0.9900
C5 H5B 0.9900
C7 C12 1.373(3)
C7 C8 1.382(3)
C8 C9 1.391(3)
C8 H8 0.9500
C9 C10 1.379(4)
C9 H9 0.9500
C10 C11 1.373(4)
C10 H10 0.9500
C11 C12 1.391(3)
C11 H11 0.9500
C12 H12 0.9500

loop_
_geom_hbond_atom_site_label_D
_geom_hbond_atom_site_label_H
_geom_hbond_atom_site_label_A
_geom_hbond_site_symmetry_A
_geom_hbond_distance_DH
_geom_hbond_distance_HA
_geom_hbond_distance_DA
_geom_hbond_angle_DHA
N2 H2 S1 2_777 0.91 2.56 3.4636(18) 172

loop_
_geom_torsion_atom_site_label_1
_geom_torsion_atom_site_label_2
_geom_torsion_atom_site_label_3
_geom_torsion_atom_site_label_4
_geom_torsion
C1 N1 N2 C6 -173.97(17)
N2 N1 C1 C2 -1.9(3)
N2 N1 C1 C5 177.10(17)
N1 C1 C2 C3 166.7(2)
C5 C1 C2 C3 -12.4(2)
C1 C2 C3 C4 27.7(2)
C2 C3 C4 C5 -32.9(2)
N1 C1 C5 C4 173.24(18)
C2 C1 C5 C4 -7.6(2)
C3 C4 C5 C1 24.8(2)
C7 N3 C6 N2 176.88(18)
C7 N3 C6 S1 -3.4(3)
N1 N2 C6 N3 -6.8(3)
N1 N2 C6 S1 173.42(14)
C6 N3 C7 C12 -100.6(2)
C6 N3 C7 C8 80.9(3)
C12 C7 C8 C9 -0.3(3)
N3 C7 C8 C9 178.2(2)
C7 C8 C9 C10 0.0(4)
C8 C9 C10 C11 0.3(4)
C9 C10 C11 C12 -0.3(4)
C8 C7 C12 C11 0.3(3)
N3 C7 C12 C11 -178.16(19)
C10 C11 C12 C7 0.0(3)
